data_1513495
loop_
_publ_author_name
'Xu, Jiang-Fei'
'Chen, Yu-Zhe'
'Wu, Li-Zhu'
'Tung, Chen-Ho'
'Yang, Qing-Zheng'

_publ_section_title
;
 Synthesis of a photoresponsive cryptand and its complexations with
 paraquat and 2,7-diazapyrenium.
;
_journal_issue 3
_journal_name_full 'Organic letters'
_journal_page_first 684
_journal_page_last 687
_journal_paper_doi 10.1021/ol403343s
_journal_volume 16
_journal_year 2014
_chemical_formula_sum 'C64 H76 F12 N4 O12 P2'
_chemical_formula_weight 1383.23
_chemical_name_systematic
; 
 ? 
;
_space_group_IT_number 2
_symmetry_cell_setting triclinic
_symmetry_space_group_name_Hall '-P 1'
_symmetry_space_group_name_H-M 'P -1'
_atom_sites_solution_hydrogens geom
_atom_sites_solution_primary direct
_atom_sites_solution_secondary difmap
_audit_creation_method SHELXL-97
_cell_angle_alpha 98.940(3)
_cell_angle_beta 99.394(3)
_cell_angle_gamma 105.091(2)
_cell_formula_units_Z 2
_cell_length_a 11.875(3)
_cell_length_b 12.513(3)
_cell_length_c 23.689(5)
_cell_measurement_reflns_used 10317
_cell_measurement_temperature 173(2)
_cell_measurement_theta_max 27.4784
_cell_measurement_theta_min 1.7232
_cell_volume 3279.9(13)
_computing_cell_refinement 'CrystalClear (Rigaku Inc., 2008)'
_computing_data_collection 'CrystalClear (Rigaku Inc., 2008)'
_computing_data_reduction 'CrystalClear (Rigaku Inc., 2008)'
_computing_molecular_graphics
;
 Mercury: visualization and analysis of crystal structures, C. F. Macrae,
 P. R. Edgington, P. McCabe, E. Pidcock, G. P. Shields, R. Taylor,
 M. Towler and J. van de Streek, J. Appl. Cryst., 39, 453-457, 2006.
;
_computing_publication_material 'SHELX-97 (Sheldrick, 2008)'
_computing_structure_refinement 'SHELX-97 (Sheldrick, 2008)'
_computing_structure_solution 'SHELX-97 (Sheldrick, 2008)'
_diffrn_ambient_temperature 173(2)
_diffrn_detector_area_resol_mean 28.5714
_diffrn_measured_fraction_theta_full 0.996
_diffrn_measured_fraction_theta_max 0.996
_diffrn_measurement_device_type 'MM007HF + CCD (Saturn724+)'
_diffrn_measurement_method '\w scans at fixed \c = 45\%'
_diffrn_radiation_monochromator Confocal
_diffrn_radiation_source 'Rotating Anode'
_diffrn_radiation_type MoK\a
_diffrn_radiation_wavelength 0.71073
_diffrn_reflns_av_R_equivalents 0.0606
_diffrn_reflns_av_sigmaI/netI 0.0627
_diffrn_reflns_limit_h_max 15
_diffrn_reflns_limit_h_min -15
_diffrn_reflns_limit_k_max 16
_diffrn_reflns_limit_k_min -16
_diffrn_reflns_limit_l_max 30
_diffrn_reflns_limit_l_min -30
_diffrn_reflns_number 43795
_diffrn_reflns_theta_full 27.47
_diffrn_reflns_theta_max 27.47
_diffrn_reflns_theta_min 1.72
_exptl_absorpt_coefficient_mu 0.164
_exptl_absorpt_correction_T_max 1.0000
_exptl_absorpt_correction_T_min 0.7480
_exptl_absorpt_correction_type multi-scan
_exptl_absorpt_process_details 'CrystalClear (Rigaku Inc., 2008)'
_exptl_crystal_colour orange
_exptl_crystal_density_diffrn 1.401
_exptl_crystal_density_method 'not measured'
_exptl_crystal_description block
_exptl_crystal_F_000 1444
_exptl_crystal_size_max 0.26
_exptl_crystal_size_mid 0.24
_exptl_crystal_size_min 0.21
_refine_diff_density_max 1.122
_refine_diff_density_min -0.380
_refine_diff_density_rms 0.057
_refine_ls_extinction_method none
_refine_ls_goodness_of_fit_ref 1.152
_refine_ls_hydrogen_treatment constr
_refine_ls_matrix_type full
_refine_ls_number_parameters 979
_refine_ls_number_reflns 14976
_refine_ls_number_restraints 888
_refine_ls_restrained_S_all 1.181
_refine_ls_R_factor_all 0.1128
_refine_ls_R_factor_gt 0.0919
_refine_ls_shift/su_max 0.030
_refine_ls_shift/su_mean 0.001
_refine_ls_structure_factor_coef Fsqd
_refine_ls_weighting_details 'calc w=1/[\s^2^(Fo^2^)+(0.0613P)^2^+3.5411P] where P=(Fo^2^+2Fc^2^)/3'
_refine_ls_weighting_scheme calc
_refine_ls_wR_factor_gt 0.1908
_refine_ls_wR_factor_ref 0.2022
_reflns_number_gt 12108
_reflns_number_total 14976
_reflns_threshold_expression >2sigma(I)
_cod_data_source_file ol403343s_si_002.cif
_cod_data_source_block a
_cod_original_cell_volume 3279.7(12)
_cod_original_sg_symbol_H-M P-1
_cod_database_code 1513495

loop_
_symmetry_equiv_pos_as_xyz
'x, y, z'
'-x, -y, -z'

loop_
_atom_site_label
_atom_site_type_symbol
_atom_site_fract_x
_atom_site_fract_y
_atom_site_fract_z
_atom_site_U_iso_or_equiv
_atom_site_adp_type
_atom_site_occupancy
_atom_site_symmetry_multiplicity
_atom_site_calc_flag
_atom_site_refinement_flags
_atom_site_disorder_assembly
_atom_site_disorder_group
P1 P 0.2772(5) 0.1199(3) 0.0257(2) 0.0400(8) Uani 0.666(8) 1 d PU A 1
F1 F 0.2407(5) 0.0129(4) 0.0547(2) 0.0597(14) Uani 0.666(8) 1 d PU A 1
F2 F 0.4138(4) 0.1284(5) 0.0475(2) 0.0648(14) Uani 0.666(8) 1 d PU A 1
F3 F 0.2854(12) 0.1969(12) 0.0852(5) 0.058(3) Uani 0.666(8) 1 d PU A 1
F4 F 0.1374(13) 0.0956(8) 0.0051(7) 0.062(2) Uani 0.666(8) 1 d PU A 1
F5 F 0.2732(4) 0.0363(7) -0.0334(2) 0.092(2) Uani 0.666(8) 1 d PU A 1
F6 F 0.3151(6) 0.2237(6) -0.0036(3) 0.106(2) Uani 0.666(8) 1 d PU A 1
P1' P 0.2789(11) 0.1554(8) 0.0258(6) 0.0500(18) Uani 0.334(8) 1 d PU A 2
F1' F 0.2855(13) 0.0317(11) 0.0361(6) 0.086(3) Uani 0.334(8) 1 d PU A 2
F2' F 0.4158(9) 0.1977(14) 0.0418(5) 0.094(3) Uani 0.334(8) 1 d PU A 2
F3' F 0.269(2) 0.191(2) 0.0952(10) 0.043(3) Uani 0.334(8) 1 d PU A 2
F4' F 0.144(2) 0.1288(17) 0.0095(14) 0.060(4) Uani 0.334(8) 1 d PU A 2
F5' F 0.2801(9) 0.1220(12) -0.0407(4) 0.071(3) Uani 0.334(8) 1 d PU A 2
F6' F 0.2670(11) 0.2725(8) 0.0189(4) 0.077(3) Uani 0.334(8) 1 d PU A 2
P2 P -0.0611(8) 0.2388(10) -0.3669(5) 0.0512(16) Uani 0.486(7) 1 d PU B 1
F7 F 0.0555(9) 0.2818(11) -0.3871(4) 0.137(4) Uani 0.486(7) 1 d PU B 1
F8 F -0.0886(12) 0.3467(8) -0.3540(6) 0.144(4) Uani 0.486(7) 1 d PU B 1
F9 F -0.1544(9) 0.1973(7) -0.4319(4) 0.072(2) Uani 0.486(7) 1 d PU B 1
F10 F -0.0433(7) 0.1148(6) -0.3812(4) 0.095(3) Uani 0.486(7) 1 d PU B 1
F11 F 0.0208(14) 0.2506(11) -0.3018(7) 0.056(2) Uani 0.486(7) 1 d PU B 1
F12 F -0.1743(6) 0.1774(10) -0.3438(4) 0.095(3) Uani 0.486(7) 1 d PU B 1
P2' P -0.0574(10) 0.2536(12) -0.3677(6) 0.070(2) Uani 0.514(7) 1 d PU B 2
F7' F 0.0150(7) 0.3750(7) -0.3739(4) 0.108(3) Uani 0.514(7) 1 d PU B 2
F8' F -0.1390(7) 0.3162(9) -0.3355(4) 0.100(2) Uani 0.514(7) 1 d PU B 2
F9' F -0.1331(12) 0.2471(10) -0.4253(6) 0.133(4) Uani 0.514(7) 1 d PU B 2
F10' F 0.0286(10) 0.2034(10) -0.3961(4) 0.115(3) Uani 0.514(7) 1 d PU B 2
F11' F 0.0227(16) 0.2814(13) -0.3080(8) 0.098(5) Uani 0.514(7) 1 d PU B 2
F12' F -0.1322(10) 0.1415(6) -0.3564(4) 0.116(4) Uani 0.514(7) 1 d PU B 2
O1 O 0.6961(2) -0.15401(18) 0.35615(10) 0.0362(5) Uani 1 1 d U . .
O2 O 0.4466(2) 0.57670(18) 0.42344(10) 0.0361(5) Uani 1 1 d U . .
O3 O 0.8170(2) 0.22424(19) 0.22464(11) 0.0436(6) Uani 1 1 d U . .
O4 O 0.8802(2) 0.44671(19) 0.21398(11) 0.0400(6) Uani 1 1 d U . .
O5 O 0.7680(2) 0.56032(18) 0.12929(10) 0.0354(5) Uani 1 1 d U . .
O6 O 0.5235(2) 0.5380(2) 0.11278(11) 0.0416(6) Uani 1 1 d U . .
O7 O 0.3831(2) 0.51927(18) 0.20424(9) 0.0344(5) Uani 1 1 d U . .
O8 O 0.5380(2) -0.13648(18) 0.14283(10) 0.0375(5) Uani 1 1 d U . .
O9 O 0.3051(2) -0.2240(2) 0.07770(11) 0.0461(6) Uani 1 1 d U . .
O10 O 0.0777(2) -0.2571(2) 0.10827(10) 0.0444(6) Uani 1 1 d U . .
O11 O 0.0579(2) -0.06106(19) 0.18385(12) 0.0441(6) Uani 1 1 d U . .
O12 O 0.1461(2) 0.17130(19) 0.23418(11) 0.0438(6) Uani 1 1 d U . .
N1 N 0.3337(2) -0.1018(2) 0.22994(11) 0.0287(5) Uani 1 1 d U . .
N2 N 0.6351(2) 0.4670(2) 0.25221(11) 0.0296(5) Uani 1 1 d U . .
N3 N 0.0356(4) 0.3485(4) 0.08478(19) 0.0757(12) Uani 1 1 d U . .
N4 N 0.0420(5) 0.1904(5) 0.4107(2) 0.1067(19) Uani 1 1 d U . .
C1 C 0.6225(3) -0.1032(2) 0.38220(13) 0.0307(6) Uani 1 1 d U . .
C2 C 0.5204(3) -0.1771(2) 0.39162(14) 0.0327(7) Uani 1 1 d U . .
H2 H 0.5087 -0.2564 0.3824 0.039 Uiso 1 1 calc R . .
C3 C 0.4359(3) -0.1364(3) 0.41424(14) 0.0324(7) Uani 1 1 d U . .
H3 H 0.3672 -0.1871 0.4212 0.039 Uiso 1 1 calc R . .
C4 C 0.4524(3) -0.0203(2) 0.42663(13) 0.0283(6) Uani 1 1 d U . .
C5 C 0.5583(3) 0.0546(2) 0.42017(12) 0.0262(6) Uani 1 1 d U . .
C6 C 0.6450(3) 0.0136(2) 0.39826(13) 0.0282(6) Uani 1 1 d U . .
H6 H 0.7172 0.0640 0.3944 0.034 Uiso 1 1 calc R . .
C7 C 0.3686(3) 0.0423(2) 0.44601(14) 0.0310(7) Uani 1 1 d U . .
H7B H 0.3642 0.0405 0.4873 0.037 Uiso 1 1 calc R . .
H7A H 0.2874 0.0094 0.4211 0.037 Uiso 1 1 calc R . .
C8 C 0.4249(3) 0.1641(2) 0.43882(14) 0.0309(6) Uani 1 1 d U . .
H8A H 0.3800 0.1793 0.4034 0.037 Uiso 1 1 calc R . .
H8B H 0.4242 0.2198 0.4733 0.037 Uiso 1 1 calc R . .
C9 C 0.5523(3) 0.1718(2) 0.43322(12) 0.0261(6) Uani 1 1 d U . .
C10 C 0.6409(3) 0.2674(2) 0.43819(13) 0.0274(6) Uani 1 1 d U . .
C11 C 0.7721(3) 0.2767(3) 0.43814(15) 0.0345(7) Uani 1 1 d U . .
H11A H 0.7821 0.2513 0.3981 0.041 Uiso 1 1 calc R . .
H11B H 0.8013 0.2297 0.4637 0.041 Uiso 1 1 calc R . .
C12 C 0.8408(3) 0.4027(3) 0.46151(16) 0.0410(8) Uani 1 1 d U . .
H12B H 0.8803 0.4168 0.5033 0.049 Uiso 1 1 calc R . .
H12A H 0.9018 0.4285 0.4388 0.049 Uiso 1 1 calc R . .
C13 C 0.7449(3) 0.4613(2) 0.45359(13) 0.0329(7) Uani 1 1 d U . .
C14 C 0.6310(3) 0.3831(2) 0.44290(12) 0.0283(6) Uani 1 1 d U . .
C15 C 0.5285(3) 0.4191(2) 0.43329(12) 0.0294(6) Uani 1 1 d U . .
H15 H 0.4515 0.3665 0.4267 0.035 Uiso 1 1 calc R . .
C16 C 0.5410(3) 0.5326(2) 0.43357(13) 0.0312(7) Uani 1 1 d U . .
C17 C 0.6541(3) 0.6100(3) 0.44393(14) 0.0377(8) Uani 1 1 d U . .
H17 H 0.6616 0.6875 0.4442 0.045 Uiso 1 1 calc R . .
C18 C 0.7560(3) 0.5746(3) 0.45389(15) 0.0396(8) Uani 1 1 d U . .
H18 H 0.8329 0.6277 0.4609 0.047 Uiso 1 1 calc R . .
C19 C 0.3291(3) 0.4993(3) 0.40099(14) 0.0362(7) Uani 1 1 d U . .
H19B H 0.2693 0.5409 0.4045 0.043 Uiso 1 1 calc R . .
H19A H 0.3155 0.4410 0.4251 0.043 Uiso 1 1 calc R . .
C20 C 0.3105(3) 0.4413(3) 0.33756(14) 0.0311(6) Uani 1 1 d U . .
C21 C 0.3558(3) 0.5025(3) 0.29845(14) 0.0326(7) Uani 1 1 d U . .
H21 H 0.4034 0.5790 0.3118 0.039 Uiso 1 1 calc R . .
C22 C 0.3317(3) 0.4521(3) 0.23938(14) 0.0293(6) Uani 1 1 d U . .
C23 C 0.2615(3) 0.3409(3) 0.21952(14) 0.0306(6) Uani 1 1 d U . .
H23 H 0.2439 0.3067 0.1791 0.037 Uiso 1 1 calc R . .
C24 C 0.2172(3) 0.2796(3) 0.25959(14) 0.0318(7) Uani 1 1 d U . .
C25 C 0.2421(3) 0.3279(3) 0.31854(14) 0.0321(7) Uani 1 1 d U . .
H25 H 0.2133 0.2848 0.3456 0.038 Uiso 1 1 calc R . .
C26 C 0.1187(3) 0.0889(3) 0.26910(17) 0.0439(8) Uani 1 1 d U . .
H26B H 0.0921 0.1206 0.3038 0.053 Uiso 1 1 calc R . .
H26A H 0.1902 0.0654 0.2827 0.053 Uiso 1 1 calc R . .
C27 C 0.0204(3) -0.0111(3) 0.23159(19) 0.0508(9) Uani 1 1 d U . .
H27B H -0.0045 -0.0677 0.2555 0.061 Uiso 1 1 calc R . .
H27A H -0.0495 0.0140 0.2172 0.061 Uiso 1 1 calc R . .
C28 C -0.0395(3) -0.1465(3) 0.1421(2) 0.0548(11) Uani 1 1 d U . .
H28A H -0.1029 -0.1125 0.1286 0.066 Uiso 1 1 calc R . .
H28B H -0.0741 -0.2083 0.1614 0.066 Uiso 1 1 calc R . .
C29 C 0.0041(4) -0.1930(3) 0.09126(18) 0.0544(10) Uani 1 1 d U . .
H29A H -0.0647 -0.2407 0.0601 0.065 Uiso 1 1 calc R . .
H29B H 0.0488 -0.1302 0.0754 0.065 Uiso 1 1 calc R . .
C30 C 0.1069(4) -0.3313(4) 0.06191(18) 0.0585(11) Uani 1 1 d U . .
H30B H 0.1320 -0.3911 0.0787 0.070 Uiso 1 1 calc R . .
H30A H 0.0335 -0.3688 0.0313 0.070 Uiso 1 1 calc R . .
C31 C 0.1987(4) -0.2757(4) 0.03476(19) 0.0592(11) Uani 1 1 d U . .
H31B H 0.2124 -0.3314 0.0041 0.071 Uiso 1 1 calc R . .
H31A H 0.1737 -0.2177 0.0160 0.071 Uiso 1 1 calc R . .
C32 C 0.4020(3) -0.1843(3) 0.05075(16) 0.0442(8) Uani 1 1 d U . .
H32A H 0.3739 -0.1555 0.0161 0.053 Uiso 1 1 calc R . .
H32B H 0.4337 -0.2473 0.0375 0.053 Uiso 1 1 calc R . .
C33 C 0.4982(3) -0.0920(3) 0.09311(14) 0.0374(7) Uani 1 1 d U . .
H33B H 0.5657 -0.0641 0.0743 0.045 Uiso 1 1 calc R . .
H33A H 0.4673 -0.0280 0.1058 0.045 Uiso 1 1 calc R . .
C34 C 0.6253(3) -0.0624(3) 0.18679(14) 0.0330(7) Uani 1 1 d U . .
C35 C 0.6588(3) -0.1053(3) 0.23637(15) 0.0349(7) Uani 1 1 d U . .
H35 H 0.6228 -0.1821 0.2373 0.042 Uiso 1 1 calc R . .
C36 C 0.7441(3) -0.0357(3) 0.28372(14) 0.0331(7) Uani 1 1 d U . .
C37 C 0.7962(3) 0.0778(3) 0.28317(14) 0.0321(7) Uani 1 1 d U . .
H37 H 0.8513 0.1268 0.3166 0.039 Uiso 1 1 calc R . .
C38 C 0.7662(3) 0.1181(3) 0.23305(15) 0.0344(7) Uani 1 1 d U . .
C39 C 0.6802(3) 0.0482(3) 0.18448(14) 0.0332(7) Uani 1 1 d U . .
H39 H 0.6599 0.0766 0.1505 0.040 Uiso 1 1 calc R . .
C40 C 0.7890(3) -0.0828(3) 0.33502(15) 0.0367(7) Uani 1 1 d U . .
H40B H 0.8426 -0.1270 0.3233 0.044 Uiso 1 1 calc R . .
H40A H 0.8368 -0.0190 0.3674 0.044 Uiso 1 1 calc R . .
C41 C 0.8903(3) 0.3101(3) 0.27287(16) 0.0409(8) Uani 1 1 d U . .
H41B H 0.9454 0.2794 0.2971 0.049 Uiso 1 1 calc R . .
H41A H 0.8404 0.3384 0.2976 0.049 Uiso 1 1 calc R . .
C42 C 0.9598(3) 0.4041(3) 0.24877(17) 0.0428(8) Uani 1 1 d U . .
H42B H 1.0121 0.4654 0.2813 0.051 Uiso 1 1 calc R . .
H42A H 1.0109 0.3756 0.2248 0.051 Uiso 1 1 calc R . .
C43 C 0.9399(3) 0.5242(3) 0.18249(16) 0.0403(8) Uani 1 1 d U . .
H43B H 1.0159 0.5093 0.1774 0.048 Uiso 1 1 calc R . .
H43A H 0.9587 0.6026 0.2049 0.048 Uiso 1 1 calc R . .
C44 C 0.8623(3) 0.5116(3) 0.12376(15) 0.0392(8) Uani 1 1 d U . .
H44B H 0.9110 0.5492 0.0983 0.047 Uiso 1 1 calc R . .
H44A H 0.8284 0.4303 0.1052 0.047 Uiso 1 1 calc R . .
C45 C 0.6959(3) 0.5541(3) 0.07395(15) 0.0399(8) Uani 1 1 d U . .
H45A H 0.6615 0.4740 0.0532 0.048 Uiso 1 1 calc R . .
H45B H 0.7455 0.5950 0.0498 0.048 Uiso 1 1 calc R . .
C46 C 0.5980(3) 0.6051(3) 0.08210(16) 0.0401(8) Uani 1 1 d U . .
H46B H 0.6316 0.6838 0.1048 0.048 Uiso 1 1 calc R . .
H46A H 0.5513 0.6061 0.0437 0.048 Uiso 1 1 calc R . .
C47 C 0.4122(3) 0.5606(3) 0.11153(15) 0.0368(7) Uani 1 1 d U . .
H47A H 0.3696 0.5500 0.0706 0.044 Uiso 1 1 calc R . .
H47B H 0.4250 0.6397 0.1315 0.044 Uiso 1 1 calc R . .
C48 C 0.3398(3) 0.4801(3) 0.14218(13) 0.0340(7) Uani 1 1 d U . .
H48B H 0.2545 0.4765 0.1315 0.041 Uiso 1 1 calc R . .
H48A H 0.3471 0.4033 0.1301 0.041 Uiso 1 1 calc R . .
C49 C 0.2742(3) -0.2235(3) 0.22641(16) 0.0424(8) Uani 1 1 d U . .
H49A H 0.1952 -0.2461 0.2002 0.064 Uiso 1 1 calc R . .
H49C H 0.2652 -0.2359 0.2655 0.064 Uiso 1 1 calc R . .
H49B H 0.3227 -0.2689 0.2112 0.064 Uiso 1 1 calc R . .
C50 C 0.4191(3) -0.0432(3) 0.27730(14) 0.0348(7) Uani 1 1 d U . .
H50 H 0.4390 -0.0796 0.3082 0.042 Uiso 1 1 calc R . .
C51 C 0.4776(3) 0.0682(3) 0.28140(14) 0.0338(7) Uani 1 1 d U . .
H51 H 0.5381 0.1086 0.3149 0.041 Uiso 1 1 calc R . .
C52 C 0.4488(3) 0.1224(2) 0.23653(13) 0.0263(6) Uani 1 1 d U . .
C53 C 0.3595(3) 0.0606(3) 0.18859(13) 0.0297(6) Uani 1 1 d U . .
H53 H 0.3369 0.0958 0.1576 0.036 Uiso 1 1 calc R . .
C54 C 0.3036(3) -0.0518(3) 0.18597(13) 0.0306(6) Uani 1 1 d U . .
H54 H 0.2432 -0.0943 0.1528 0.037 Uiso 1 1 calc R . .
C55 C 0.6111(3) 0.4270(3) 0.29981(14) 0.0358(7) Uani 1 1 d U . .
H55 H 0.6356 0.4767 0.3371 0.043 Uiso 1 1 calc R . .
C56 C 0.5520(3) 0.3156(3) 0.29508(14) 0.0339(7) Uani 1 1 d U . .
H56 H 0.5369 0.2881 0.3291 0.041 Uiso 1 1 calc R . .
C57 C 0.5138(3) 0.2426(2) 0.24087(12) 0.0260(6) Uani 1 1 d U . .
C58 C 0.5392(3) 0.2857(3) 0.19229(13) 0.0286(6) Uani 1 1 d U . .
H58 H 0.5143 0.2379 0.1545 0.034 Uiso 1 1 calc R . .
C59 C 0.6008(3) 0.3985(3) 0.19920(13) 0.0308(6) Uani 1 1 d U . .
H59 H 0.6191 0.4278 0.1660 0.037 Uiso 1 1 calc R . .
C60 C 0.6981(3) 0.5887(3) 0.25891(16) 0.0398(8) Uani 1 1 d U . .
H60C H 0.7823 0.6037 0.2773 0.060 Uiso 1 1 calc R . .
H60B H 0.6616 0.6342 0.2835 0.060 Uiso 1 1 calc R . .
H60A H 0.6921 0.6086 0.2203 0.060 Uiso 1 1 calc R . .
C61 C -0.0258(4) 0.1438(4) 0.1011(2) 0.0707(13) Uani 1 1 d U . .
H61A H -0.0423 0.0902 0.0638 0.106 Uiso 1 1 calc R . .
H61C H -0.0977 0.1315 0.1174 0.106 Uiso 1 1 calc R . .
H61B H 0.0391 0.1321 0.1285 0.106 Uiso 1 1 calc R . .
C62 C 0.0091(4) 0.2587(4) 0.09161(19) 0.0562(11) Uani 1 1 d U . .
C63 C 0.1261(5) 0.1075(4) 0.4948(3) 0.0819(16) Uani 1 1 d U . .
H63A H 0.1070 0.0252 0.4824 0.123 Uiso 1 1 calc R . .
H63C H 0.0906 0.1251 0.5284 0.123 Uiso 1 1 calc R . .
H63B H 0.2129 0.1409 0.5061 0.123 Uiso 1 1 calc R . .
C64 C 0.0792(5) 0.1529(5) 0.4479(3) 0.0770(16) Uani 1 1 d U . .

loop_
_atom_site_aniso_label
_atom_site_aniso_U_11
_atom_site_aniso_U_22
_atom_site_aniso_U_33
_atom_site_aniso_U_23
_atom_site_aniso_U_13
_atom_site_aniso_U_12
P1 0.0388(10) 0.0513(19) 0.0253(9) 0.0107(15) 0.0035(7) 0.0061(15)
F1 0.065(3) 0.038(2) 0.070(3) 0.0144(19) 0.011(2) 0.0033(19)
F2 0.040(2) 0.084(3) 0.062(3) 0.002(3) 0.0034(17) 0.017(2)
F3 0.080(4) 0.047(3) 0.046(5) -0.003(3) 0.023(3) 0.018(3)
F4 0.050(3) 0.062(5) 0.065(4) 0.008(4) 0.001(2) 0.010(4)
F5 0.062(3) 0.132(5) 0.048(3) -0.032(3) 0.019(2) -0.004(3)
F6 0.114(4) 0.107(5) 0.090(4) 0.076(4) 0.011(3) -0.004(3)
P1' 0.052(3) 0.069(4) 0.035(2) 0.012(4) 0.0053(18) 0.027(4)
F1' 0.109(7) 0.065(6) 0.084(7) 0.002(5) 0.001(5) 0.049(5)
F2' 0.050(5) 0.141(8) 0.071(5) 0.009(7) 0.001(4) 0.010(6)
F3' 0.066(7) 0.055(5) 0.023(5) 0.015(4) 0.012(5) 0.035(5)
F4' 0.049(7) 0.082(10) 0.053(6) 0.014(8) -0.004(5) 0.034(8)
F5' 0.065(5) 0.112(7) 0.035(4) -0.004(5) 0.007(3) 0.034(5)
F6' 0.124(8) 0.061(5) 0.049(5) 0.028(4) 0.008(5) 0.027(5)
P2 0.032(2) 0.066(3) 0.043(2) -0.004(2) 0.0038(18) 0.0035(19)
F7 0.109(5) 0.138(7) 0.107(5) 0.003(6) 0.050(4) -0.064(6)
F8 0.161(8) 0.074(5) 0.190(8) 0.005(6) 0.016(7) 0.049(6)
F9 0.064(4) 0.078(5) 0.049(4) 0.020(4) -0.006(3) -0.013(4)
F10 0.084(5) 0.073(4) 0.100(5) -0.039(4) -0.029(4) 0.038(4)
F11 0.051(4) 0.065(5) 0.045(4) 0.003(3) -0.001(3) 0.015(4)
F12 0.043(3) 0.162(8) 0.059(4) -0.005(4) 0.016(3) 0.009(4)
P2' 0.063(3) 0.082(4) 0.066(3) 0.010(2) 0.001(3) 0.032(3)
F7' 0.113(5) 0.080(5) 0.143(6) 0.046(4) 0.070(4) 0.010(4)
F8' 0.081(4) 0.123(6) 0.130(5) 0.047(4) 0.068(4) 0.051(4)
F9' 0.124(7) 0.143(9) 0.083(5) 0.040(7) -0.049(5) -0.011(7)
F10' 0.140(6) 0.129(6) 0.097(5) -0.003(5) 0.029(5) 0.090(5)
F11' 0.074(5) 0.104(9) 0.073(6) -0.007(6) -0.030(4) -0.005(6)
F12' 0.133(7) 0.054(4) 0.111(6) 0.015(4) -0.026(6) -0.026(5)
O1 0.0502(13) 0.0279(11) 0.0365(13) 0.0105(9) 0.0110(10) 0.0182(10)
O2 0.0560(14) 0.0263(11) 0.0301(12) 0.0083(9) 0.0103(10) 0.0167(10)
O3 0.0504(14) 0.0338(12) 0.0414(14) 0.0153(10) 0.0052(11) 0.0022(10)
O4 0.0338(12) 0.0378(12) 0.0526(15) 0.0214(11) 0.0105(11) 0.0099(10)
O5 0.0391(12) 0.0343(12) 0.0357(12) 0.0106(10) 0.0119(10) 0.0115(10)
O6 0.0402(13) 0.0447(13) 0.0509(15) 0.0276(11) 0.0174(11) 0.0164(11)
O7 0.0423(12) 0.0291(11) 0.0271(11) 0.0074(9) 0.0067(9) 0.0020(9)
O8 0.0451(13) 0.0325(12) 0.0353(12) 0.0086(10) 0.0056(10) 0.0129(10)
O9 0.0395(13) 0.0456(14) 0.0438(14) -0.0074(11) -0.0028(11) 0.0131(11)
O10 0.0391(13) 0.0471(14) 0.0364(13) 0.0000(11) 0.0049(10) 0.0014(11)
O11 0.0315(12) 0.0311(12) 0.0647(17) 0.0052(11) 0.0118(11) 0.0022(10)
O12 0.0504(14) 0.0312(12) 0.0445(14) 0.0132(10) 0.0085(11) 0.0009(10)
N1 0.0319(13) 0.0275(13) 0.0257(13) 0.0053(10) 0.0056(10) 0.0073(10)
N2 0.0342(13) 0.0272(13) 0.0273(13) 0.0061(10) 0.0057(11) 0.0091(10)
N3 0.064(2) 0.067(3) 0.081(3) -0.006(2) -0.017(2) 0.025(2)
N4 0.105(4) 0.125(5) 0.061(3) -0.008(3) 0.013(3) 0.002(3)
C1 0.0403(16) 0.0263(14) 0.0259(15) 0.0092(12) 0.0000(12) 0.0127(12)
C2 0.0448(17) 0.0197(14) 0.0297(16) 0.0092(12) -0.0009(13) 0.0062(12)
C3 0.0356(16) 0.0264(15) 0.0324(16) 0.0138(13) 0.0005(13) 0.0041(12)
C4 0.0328(15) 0.0251(14) 0.0236(14) 0.0083(11) -0.0001(12) 0.0044(12)
C5 0.0329(14) 0.0215(13) 0.0216(14) 0.0076(11) 0.0007(11) 0.0046(11)
C6 0.0341(15) 0.0225(14) 0.0257(15) 0.0080(11) 0.0014(12) 0.0059(12)
C7 0.0294(15) 0.0275(15) 0.0340(16) 0.0098(12) 0.0030(12) 0.0054(12)
C8 0.0337(15) 0.0273(15) 0.0321(16) 0.0085(12) 0.0064(13) 0.0086(12)
C9 0.0329(15) 0.0199(13) 0.0226(14) 0.0050(11) 0.0022(11) 0.0049(11)
C10 0.0354(15) 0.0239(14) 0.0219(14) 0.0060(11) 0.0050(12) 0.0071(12)
C11 0.0345(16) 0.0293(16) 0.0366(17) 0.0076(13) 0.0050(13) 0.0053(13)
C12 0.0373(17) 0.0304(16) 0.0443(19) 0.0034(14) 0.0012(15) -0.0015(13)
C13 0.0416(17) 0.0242(14) 0.0273(15) 0.0034(12) 0.0046(13) 0.0025(12)
C14 0.0400(16) 0.0232(14) 0.0201(14) 0.0043(11) 0.0063(12) 0.0068(12)
C15 0.0407(16) 0.0246(14) 0.0208(14) 0.0047(11) 0.0074(12) 0.0056(12)
C16 0.0498(18) 0.0257(14) 0.0179(14) 0.0029(11) 0.0077(13) 0.0113(13)
C17 0.059(2) 0.0202(14) 0.0283(16) 0.0020(12) 0.0053(15) 0.0067(14)
C18 0.0494(19) 0.0217(15) 0.0351(18) 0.0014(13) 0.0036(15) -0.0048(13)
C19 0.0481(19) 0.0355(17) 0.0331(17) 0.0126(14) 0.0136(14) 0.0195(14)
C20 0.0359(16) 0.0296(15) 0.0332(16) 0.0097(12) 0.0106(13) 0.0149(12)
C21 0.0393(17) 0.0271(15) 0.0316(16) 0.0074(12) 0.0080(13) 0.0090(13)
C22 0.0284(14) 0.0304(15) 0.0318(16) 0.0102(12) 0.0088(12) 0.0093(12)
C23 0.0325(15) 0.0297(15) 0.0298(16) 0.0075(12) 0.0054(12) 0.0094(12)
C24 0.0309(15) 0.0275(15) 0.0392(17) 0.0120(13) 0.0084(13) 0.0088(12)
C25 0.0346(16) 0.0333(16) 0.0361(17) 0.0170(13) 0.0133(13) 0.0141(13)
C26 0.053(2) 0.0340(17) 0.052(2) 0.0142(15) 0.0263(17) 0.0115(15)
C27 0.045(2) 0.0346(18) 0.076(3) 0.0127(18) 0.0285(19) 0.0055(15)
C28 0.0288(17) 0.0312(18) 0.094(3) 0.0104(19) -0.0012(18) 0.0021(14)
C29 0.055(2) 0.041(2) 0.051(2) 0.0079(17) -0.0084(18) -0.0018(17)
C30 0.055(2) 0.056(2) 0.049(2) -0.0096(19) 0.0053(19) 0.0049(19)
C31 0.046(2) 0.066(3) 0.054(2) -0.013(2) -0.0012(18) 0.0168(19)
C32 0.052(2) 0.050(2) 0.0346(18) 0.0054(15) 0.0092(16) 0.0230(17)
C33 0.0440(18) 0.0411(18) 0.0332(17) 0.0111(14) 0.0117(14) 0.0190(15)
C34 0.0354(16) 0.0311(15) 0.0358(17) 0.0049(13) 0.0137(13) 0.0127(13)
C35 0.0425(17) 0.0290(15) 0.0391(18) 0.0110(13) 0.0142(14) 0.0145(13)
C36 0.0394(16) 0.0341(16) 0.0343(17) 0.0117(13) 0.0133(13) 0.0195(13)
C37 0.0350(16) 0.0335(16) 0.0326(16) 0.0094(13) 0.0104(13) 0.0148(13)
C38 0.0364(16) 0.0334(16) 0.0394(17) 0.0141(13) 0.0153(14) 0.0124(13)
C39 0.0377(16) 0.0368(17) 0.0313(16) 0.0126(13) 0.0113(13) 0.0157(13)
C40 0.0433(18) 0.0332(16) 0.0381(18) 0.0106(14) 0.0097(14) 0.0164(14)
C41 0.0426(18) 0.0343(17) 0.0418(19) 0.0100(15) 0.0000(15) 0.0087(14)
C42 0.0368(17) 0.0365(18) 0.052(2) 0.0152(16) 0.0007(15) 0.0071(14)
C43 0.0347(16) 0.0361(17) 0.048(2) 0.0151(15) 0.0092(15) 0.0032(14)
C44 0.0435(18) 0.0368(17) 0.0417(19) 0.0136(15) 0.0175(15) 0.0111(14)
C45 0.0458(19) 0.0429(19) 0.0337(18) 0.0147(15) 0.0118(15) 0.0115(15)
C46 0.0446(18) 0.0411(18) 0.0419(19) 0.0230(15) 0.0153(15) 0.0128(15)
C47 0.0391(17) 0.0403(18) 0.0330(17) 0.0127(14) 0.0072(14) 0.0121(14)
C48 0.0366(16) 0.0347(16) 0.0257(15) 0.0066(13) 0.0040(13) 0.0036(13)
C49 0.054(2) 0.0286(17) 0.0360(19) 0.0069(14) 0.0022(16) 0.0012(15)
C50 0.0440(18) 0.0311(16) 0.0272(16) 0.0097(13) 0.0005(13) 0.0096(13)
C51 0.0393(17) 0.0322(16) 0.0264(15) 0.0059(12) -0.0017(13) 0.0095(13)
C52 0.0296(14) 0.0291(14) 0.0229(14) 0.0066(11) 0.0072(11) 0.0117(12)
C53 0.0342(15) 0.0301(15) 0.0240(15) 0.0065(12) 0.0038(12) 0.0087(12)
C54 0.0307(15) 0.0347(16) 0.0234(15) 0.0050(12) 0.0020(12) 0.0077(12)
C55 0.0493(19) 0.0320(16) 0.0242(15) 0.0027(12) 0.0072(14) 0.0107(14)
C56 0.0464(18) 0.0319(16) 0.0235(15) 0.0070(12) 0.0093(13) 0.0101(14)
C57 0.0300(14) 0.0296(14) 0.0216(14) 0.0071(11) 0.0059(11) 0.0128(12)
C58 0.0339(15) 0.0312(15) 0.0204(14) 0.0048(12) 0.0047(12) 0.0100(12)
C59 0.0355(16) 0.0318(15) 0.0250(15) 0.0070(12) 0.0069(12) 0.0090(13)
C60 0.0469(19) 0.0264(16) 0.043(2) 0.0062(14) 0.0111(16) 0.0046(14)
C61 0.062(3) 0.078(3) 0.064(3) 0.011(2) 0.003(2) 0.014(2)
C62 0.047(2) 0.063(3) 0.049(2) -0.006(2) -0.0076(18) 0.022(2)
C63 0.068(3) 0.074(3) 0.081(4) -0.016(3) 0.018(3) 0.000(3)
C64 0.061(3) 0.082(4) 0.055(3) -0.024(3) 0.014(3) -0.012(3)

loop_
_atom_type_symbol
_atom_type_description
_atom_type_scat_dispersion_real
_atom_type_scat_dispersion_imag
_atom_type_scat_source
C C 0.0033 0.0016 'International Tables Vol C Tables 4.2.6.8 and 6.1.1.4'
H H 0.0000 0.0000 'International Tables Vol C Tables 4.2.6.8 and 6.1.1.4'
N N 0.0061 0.0033 'International Tables Vol C Tables 4.2.6.8 and 6.1.1.4'
O O 0.0106 0.0060 'International Tables Vol C Tables 4.2.6.8 and 6.1.1.4'
F F 0.0171 0.0103 'International Tables Vol C Tables 4.2.6.8 and 6.1.1.4'
P P 0.1023 0.0942 'International Tables Vol C Tables 4.2.6.8 and 6.1.1.4'

loop_
_geom_angle_atom_site_label_1
_geom_angle_atom_site_label_2
_geom_angle_atom_site_label_3
_geom_angle
F3 P1 F6 92.4(6)
F3 P1 F4 94.4(8)
F6 P1 F4 96.8(6)
F3 P1 F2 87.8(6)
F6 P1 F2 90.0(4)
F4 P1 F2 172.8(5)
F3 P1 F1 88.7(6)
F6 P1 F1 178.6(6)
F4 P1 F1 84.1(6)
F2 P1 F1 89.1(3)
F3 P1 F5 176.4(6)
F6 P1 F5 90.1(5)
F4 P1 F5 87.8(6)
F2 P1 F5 89.7(4)
F1 P1 F5 88.8(3)
F4' P1' F2' 172.8(11)
F4' P1' F6' 79.5(11)
F2' P1' F6' 93.3(8)
F4' P1' F5' 89.1(14)
F2' P1' F5' 91.1(9)
F6' P1' F5' 91.6(8)
F4' P1' F1' 98.2(11)
F2' P1' F1' 89.0(9)
F6' P1' F1' 176.2(12)
F5' P1' F1' 91.4(8)
F4' P1' F3' 87.3(16)
F2' P1' F3' 92.2(12)
F6' P1' F3' 86.8(10)
F5' P1' F3' 176.4(12)
F1' P1' F3' 90.0(11)
F8 P2 F7 98.5(10)
F8 P2 F12 90.1(8)
F7 P2 F12 170.6(13)
F8 P2 F10 174.9(9)
F7 P2 F10 86.4(8)
F12 P2 F10 85.1(8)
F8 P2 F11 96.4(8)
F7 P2 F11 87.5(8)
F12 P2 F11 87.9(8)
F10 P2 F11 85.3(8)
F8 P2 F9 93.4(9)
F7 P2 F9 98.7(8)
F12 P2 F9 84.3(6)
F10 P2 F9 84.3(6)
F11 P2 F9 167.5(10)
F9' P2' F11' 170.3(13)
F9' P2' F10' 92.2(10)
F11' P2' F10' 92.3(10)
F9' P2' F12' 96.3(8)
F11' P2' F12' 91.7(10)
F10' P2' F12' 95.9(11)
F9' P2' F7' 85.9(9)
F11' P2' F7' 85.6(8)
F10' P2' F7' 89.4(8)
F12' P2' F7' 174.1(11)
F9' P2' F8' 90.0(10)
F11' P2' F8' 84.9(10)
F10' P2' F8' 175.1(11)
F12' P2' F8' 88.2(8)
F7' P2' F8' 86.4(9)
C1 O1 C40 117.2(2)
C16 O2 C19 118.1(2)
C38 O3 C41 119.8(3)
C42 O4 C43 112.4(3)
C44 O5 C45 112.0(3)
C47 O6 C46 113.4(2)
C22 O7 C48 116.9(2)
C34 O8 C33 116.5(3)
C31 O9 C32 110.2(3)
C29 O10 C30 117.6(3)
C27 O11 C28 112.6(3)
C24 O12 C26 120.4(3)
C54 N1 C50 120.7(3)
C54 N1 C49 120.2(3)
C50 N1 C49 119.1(3)
C59 N2 C55 120.6(3)
C59 N2 C60 120.2(3)
C55 N2 C60 119.2(3)
O1 C1 C6 123.9(3)
O1 C1 C2 115.3(3)
C6 C1 C2 120.8(3)
C3 C2 C1 120.8(3)
C3 C2 H2 119.6
C1 C2 H2 119.6
C2 C3 C4 119.3(3)
C2 C3 H3 120.4
C4 C3 H3 120.4
C3 C4 C5 119.9(3)
C3 C4 C7 128.7(3)
C5 C4 C7 111.4(3)
C6 C5 C4 120.8(3)
C6 C5 C9 129.2(3)
C4 C5 C9 109.7(3)
C1 C6 C5 118.2(3)
C1 C6 H6 120.9
C5 C6 H6 120.9
C4 C7 C8 103.5(2)
C4 C7 H7B 111.1
C8 C7 H7B 111.1
C4 C7 H7A 111.1
C8 C7 H7A 111.1
H7B C7 H7A 109.0
C9 C8 C7 106.2(2)
C9 C8 H8A 110.5
C7 C8 H8A 110.5
C9 C8 H8B 110.5
C7 C8 H8B 110.5
H8A C8 H8B 108.7
C10 C9 C5 127.2(3)
C10 C9 C8 126.3(3)
C5 C9 C8 106.5(2)
C9 C10 C14 127.2(3)
C9 C10 C11 126.6(3)
C14 C10 C11 106.2(2)
C10 C11 C12 105.8(3)
C10 C11 H11A 110.6
C12 C11 H11A 110.6
C10 C11 H11B 110.6
C12 C11 H11B 110.6
H11A C11 H11B 108.7
C13 C12 C11 103.6(3)
C13 C12 H12B 111.0
C11 C12 H12B 111.0
C13 C12 H12A 111.0
C11 C12 H12A 111.0
H12B C12 H12A 109.0
C18 C13 C14 119.9(3)
C18 C13 C12 129.3(3)
C14 C13 C12 110.8(3)
C15 C14 C13 120.3(3)
C15 C14 C10 129.3(3)
C13 C14 C10 110.1(3)
C16 C15 C14 119.2(3)
C16 C15 H15 120.4
C14 C15 H15 120.4
O2 C16 C15 124.1(3)
O2 C16 C17 115.5(3)
C15 C16 C17 120.4(3)
C18 C17 C16 120.5(3)
C18 C17 H17 119.7
C16 C17 H17 119.7
C13 C18 C17 119.6(3)
C13 C18 H18 120.2
C17 C18 H18 120.2
O2 C19 C20 112.7(3)
O2 C19 H19B 109.0
C20 C19 H19B 109.0
O2 C19 H19A 109.0
C20 C19 H19A 109.0
H19B C19 H19A 107.8
C21 C20 C25 120.5(3)
C21 C20 C19 119.7(3)
C25 C20 C19 119.7(3)
C20 C21 C22 120.0(3)
C20 C21 H21 120.0
C22 C21 H21 120.0
O7 C22 C23 124.1(3)
O7 C22 C21 115.6(3)
C23 C22 C21 120.3(3)
C22 C23 C24 119.1(3)
C22 C23 H23 120.4
C24 C23 H23 120.4
O12 C24 C25 125.3(3)
O12 C24 C23 113.5(3)
C25 C24 C23 121.2(3)
C24 C25 C20 118.8(3)
C24 C25 H25 120.6
C20 C25 H25 120.6
O12 C26 C27 107.4(3)
O12 C26 H26B 110.2
C27 C26 H26B 110.2
O12 C26 H26A 110.2
C27 C26 H26A 110.2
H26B C26 H26A 108.5
O11 C27 C26 111.3(3)
O11 C27 H27B 109.4
C26 C27 H27B 109.4
O11 C27 H27A 109.4
C26 C27 H27A 109.4
H27B C27 H27A 108.0
O11 C28 C29 110.4(3)
O11 C28 H28A 109.6
C29 C28 H28A 109.6
O11 C28 H28B 109.6
C29 C28 H28B 109.6
H28A C28 H28B 108.1
O10 C29 C28 109.8(3)
O10 C29 H29A 109.7
C28 C29 H29A 109.7
O10 C29 H29B 109.7
C28 C29 H29B 109.7
H29A C29 H29B 108.2
C31 C30 O10 115.1(3)
C31 C30 H30B 108.5
O10 C30 H30B 108.5
C31 C30 H30A 108.5
O10 C30 H30A 108.5
H30B C30 H30A 107.5
O9 C31 C30 109.2(4)
O9 C31 H31B 109.8
C30 C31 H31B 109.8
O9 C31 H31A 109.8
C30 C31 H31A 109.8
H31B C31 H31A 108.3
O9 C32 C33 109.9(3)
O9 C32 H32A 109.7
C33 C32 H32A 109.7
O9 C32 H32B 109.7
C33 C32 H32B 109.7
H32A C32 H32B 108.2
O8 C33 C32 108.5(3)
O8 C33 H33B 110.0
C32 C33 H33B 110.0
O8 C33 H33A 110.0
C32 C33 H33A 110.0
H33B C33 H33A 108.4
O8 C34 C39 123.9(3)
O8 C34 C35 115.8(3)
C39 C34 C35 120.2(3)
C36 C35 C34 120.0(3)
C36 C35 H35 120.0
C34 C35 H35 120.0
C35 C36 C37 120.4(3)
C35 C36 C40 120.6(3)
C37 C36 C40 118.8(3)
C38 C37 C36 119.1(3)
C38 C37 H37 120.5
C36 C37 H37 120.5
O3 C38 C37 125.4(3)
O3 C38 C39 113.5(3)
C37 C38 C39 121.1(3)
C34 C39 C38 119.1(3)
C34 C39 H39 120.5
C38 C39 H39 120.5
O1 C40 C36 114.2(3)
O1 C40 H40B 108.7
C36 C40 H40B 108.7
O1 C40 H40A 108.7
C36 C40 H40A 108.7
H40B C40 H40A 107.6
O3 C41 C42 107.6(3)
O3 C41 H41B 110.2
C42 C41 H41B 110.2
O3 C41 H41A 110.2
C42 C41 H41A 110.2
H41B C41 H41A 108.5
O4 C42 C41 109.7(3)
O4 C42 H42B 109.7
C41 C42 H42B 109.7
O4 C42 H42A 109.7
C41 C42 H42A 109.7
H42B C42 H42A 108.2
O4 C43 C44 110.1(3)
O4 C43 H43B 109.6
C44 C43 H43B 109.6
O4 C43 H43A 109.6
C44 C43 H43A 109.6
H43B C43 H43A 108.2
O5 C44 C43 110.7(3)
O5 C44 H44B 109.5
C43 C44 H44B 109.5
O5 C44 H44A 109.5
C43 C44 H44A 109.5
H44B C44 H44A 108.1
O5 C45 C46 109.9(3)
O5 C45 H45A 109.7
C46 C45 H45A 109.7
O5 C45 H45B 109.7
C46 C45 H45B 109.7
H45A C45 H45B 108.2
O6 C46 C45 107.7(3)
O6 C46 H46B 110.2
C45 C46 H46B 110.2
O6 C46 H46A 110.2
C45 C46 H46A 110.2
H46B C46 H46A 108.5
O6 C47 C48 108.1(3)
O6 C47 H47A 110.1
C48 C47 H47A 110.1
O6 C47 H47B 110.1
C48 C47 H47B 110.1
H47A C47 H47B 108.4
O7 C48 C47 108.8(3)
O7 C48 H48B 109.9
C47 C48 H48B 109.9
O7 C48 H48A 109.9
C47 C48 H48A 109.9
H48B C48 H48A 108.3
N1 C49 H49A 109.5
N1 C49 H49C 109.5
H49A C49 H49C 109.5
N1 C49 H49B 109.5
H49A C49 H49B 109.5
H49C C49 H49B 109.5
N1 C50 C51 120.7(3)
N1 C50 H50 119.7
C51 C50 H50 119.7
C50 C51 C52 120.1(3)
C50 C51 H51 120.0
C52 C51 H51 120.0
C53 C52 C51 118.1(3)
C53 C52 C57 122.1(3)
C51 C52 C57 119.8(3)
C54 C53 C52 119.9(3)
C54 C53 H53 120.1
C52 C53 H53 120.1
N1 C54 C53 120.5(3)
N1 C54 H54 119.7
C53 C54 H54 119.7
N2 C55 C56 120.7(3)
N2 C55 H55 119.7
C56 C55 H55 119.7
C55 C56 C57 120.3(3)
C55 C56 H56 119.8
C57 C56 H56 119.8
C56 C57 C58 118.1(3)
C56 C57 C52 119.6(3)
C58 C57 C52 122.4(3)
C59 C58 C57 119.7(3)
C59 C58 H58 120.2
C57 C58 H58 120.2
N2 C59 C58 120.7(3)
N2 C59 H59 119.7
C58 C59 H59 119.7
N2 C60 H60C 109.5
N2 C60 H60B 109.5
H60C C60 H60B 109.5
N2 C60 H60A 109.5
H60C C60 H60A 109.5
H60B C60 H60A 109.5
C62 C61 H61A 109.5
C62 C61 H61C 109.5
H61A C61 H61C 109.5
C62 C61 H61B 109.5
H61A C61 H61B 109.5
H61C C61 H61B 109.5
N3 C62 C61 179.2(6)
C64 C63 H63A 109.5
C64 C63 H63C 109.5
H63A C63 H63C 109.5
C64 C63 H63B 109.5
H63A C63 H63B 109.5
H63C C63 H63B 109.5
N4 C64 C63 179.3(6)

loop_
_geom_bond_atom_site_label_1
_geom_bond_atom_site_label_2
_geom_bond_distance
P1 F3 1.551(14)
P1 F6 1.565(6)
P1 F4 1.585(16)
P1 F2 1.590(7)
P1 F1 1.592(6)
P1 F5 1.598(7)
P1' F4' 1.52(3)
P1' F2' 1.534(16)
P1' F6' 1.539(12)
P1' F5' 1.569(15)
P1' F1' 1.624(13)
P1' F3' 1.67(3)
P2 F8 1.469(17)
P2 F7 1.531(12)
P2 F12 1.591(12)
P2 F10 1.612(15)
P2 F11 1.647(19)
P2 F9 1.661(14)
P2' F9' 1.485(17)
P2' F11' 1.50(2)
P2' F10' 1.523(15)
P2' F12' 1.540(15)
P2' F7' 1.580(15)
P2' F8' 1.607(15)
O1 C1 1.375(4)
O1 C40 1.438(4)
O2 C16 1.377(4)
O2 C19 1.436(4)
O3 C38 1.369(4)
O3 C41 1.423(4)
O4 C42 1.415(4)
O4 C43 1.427(4)
O5 C44 1.421(4)
O5 C45 1.423(4)
O6 C47 1.418(4)
O6 C46 1.425(4)
O7 C22 1.374(4)
O7 C48 1.437(4)
O8 C34 1.366(4)
O8 C33 1.442(4)
O9 C31 1.414(4)
O9 C32 1.421(4)
O10 C29 1.386(5)
O10 C30 1.470(5)
O11 C27 1.399(5)
O11 C28 1.453(4)
O12 C24 1.378(4)
O12 C26 1.426(4)
N1 C54 1.342(4)
N1 C50 1.346(4)
N1 C49 1.486(4)
N2 C59 1.340(4)
N2 C55 1.345(4)
N2 C60 1.482(4)
N3 C62 1.131(6)
N4 C64 1.142(8)
C1 C6 1.395(4)
C1 C2 1.395(4)
C2 C3 1.383(5)
C2 H2 0.9500
C3 C4 1.391(4)
C3 H3 0.9500
C4 C5 1.406(4)
C4 C7 1.502(4)
C5 C6 1.399(4)
C5 C9 1.474(4)
C6 H6 0.9500
C7 C8 1.545(4)
C7 H7B 0.9900
C7 H7A 0.9900
C8 C9 1.519(4)
C8 H8A 0.9900
C8 H8B 0.9900
C9 C10 1.346(4)
C10 C14 1.472(4)
C10 C11 1.532(4)
C11 C12 1.538(4)
C11 H11A 0.9900
C11 H11B 0.9900
C12 C13 1.510(5)
C12 H12B 0.9900
C12 H12A 0.9900
C13 C18 1.388(4)
C13 C14 1.404(4)
C14 C15 1.400(4)
C15 C16 1.387(4)
C15 H15 0.9500
C16 C17 1.394(5)
C17 C18 1.392(5)
C17 H17 0.9500
C18 H18 0.9500
C19 C20 1.517(4)
C19 H19B 0.9900
C19 H19A 0.9900
C20 C21 1.379(4)
C20 C25 1.400(4)
C21 C22 1.392(4)
C21 H21 0.9500
C22 C23 1.385(4)
C23 C24 1.394(4)
C23 H23 0.9500
C24 C25 1.383(5)
C25 H25 0.9500
C26 C27 1.507(5)
C26 H26B 0.9900
C26 H26A 0.9900
C27 H27B 0.9900
C27 H27A 0.9900
C28 C29 1.484(6)
C28 H28A 0.9900
C28 H28B 0.9900
C29 H29A 0.9900
C29 H29B 0.9900
C30 C31 1.435(6)
C30 H30B 0.9900
C30 H30A 0.9900
C31 H31B 0.9900
C31 H31A 0.9900
C32 C33 1.492(5)
C32 H32A 0.9900
C32 H32B 0.9900
C33 H33B 0.9900
C33 H33A 0.9900
C34 C39 1.382(4)
C34 C35 1.407(5)
C35 C36 1.382(5)
C35 H35 0.9500
C36 C37 1.396(4)
C36 C40 1.511(4)
C37 C38 1.390(4)
C37 H37 0.9500
C38 C39 1.404(5)
C39 H39 0.9500
C40 H40B 0.9900
C40 H40A 0.9900
C41 C42 1.499(5)
C41 H41B 0.9900
C41 H41A 0.9900
C42 H42B 0.9900
C42 H42A 0.9900
C43 C44 1.499(5)
C43 H43B 0.9900
C43 H43A 0.9900
C44 H44B 0.9900
C44 H44A 0.9900
C45 C46 1.489(5)
C45 H45A 0.9900
C45 H45B 0.9900
C46 H46B 0.9900
C46 H46A 0.9900
C47 C48 1.504(4)
C47 H47A 0.9900
C47 H47B 0.9900
C48 H48B 0.9900
C48 H48A 0.9900
C49 H49A 0.9800
C49 H49C 0.9800
C49 H49B 0.9800
C50 C51 1.366(4)
C50 H50 0.9500
C51 C52 1.391(4)
C51 H51 0.9500
C52 C53 1.385(4)
C52 C57 1.479(4)
C53 C54 1.377(4)
C53 H53 0.9500
C54 H54 0.9500
C55 C56 1.365(4)
C55 H55 0.9500
C56 C57 1.385(4)
C56 H56 0.9500
C57 C58 1.389(4)
C58 C59 1.380(4)
C58 H58 0.9500
C59 H59 0.9500
C60 H60C 0.9800
C60 H60B 0.9800
C60 H60A 0.9800
C61 C62 1.453(7)
C61 H61A 0.9800
C61 H61C 0.9800
C61 H61B 0.9800
C63 C64 1.424(8)
C63 H63A 0.9800
C63 H63C 0.9800
C63 H63B 0.9800

loop_
_geom_torsion_atom_site_label_1
_geom_torsion_atom_site_label_2
_geom_torsion_atom_site_label_3
_geom_torsion_atom_site_label_4
_geom_torsion
C40 O1 C1 C6 -11.6(4)
C40 O1 C1 C2 167.9(3)
O1 C1 C2 C3 -176.1(3)
C6 C1 C2 C3 3.4(5)
C1 C2 C3 C4 1.2(5)
C2 C3 C4 C5 -4.6(4)
C2 C3 C4 C7 173.9(3)
C3 C4 C5 C6 3.6(4)
C7 C4 C5 C6 -175.2(3)
C3 C4 C5 C9 177.4(3)
C7 C4 C5 C9 -1.4(3)
O1 C1 C6 C5 175.0(3)
C2 C1 C6 C5 -4.5(4)
C4 C5 C6 C1 1.0(4)
C9 C5 C6 C1 -171.5(3)
C3 C4 C7 C8 -167.6(3)
C5 C4 C7 C8 11.0(3)
C4 C7 C8 C9 -16.0(3)
C6 C5 C9 C10 -14.9(5)
C4 C5 C9 C10 172.0(3)
C6 C5 C9 C8 164.0(3)
C4 C5 C9 C8 -9.2(3)
C7 C8 C9 C10 -165.4(3)
C7 C8 C9 C5 15.7(3)
C5 C9 C10 C14 170.6(3)
C8 C9 C10 C14 -8.0(5)
C5 C9 C10 C11 -7.3(5)
C8 C9 C10 C11 174.0(3)
C9 C10 C11 C12 -164.9(3)
C14 C10 C11 C12 16.8(3)
C10 C11 C12 C13 -18.8(3)
C11 C12 C13 C18 -163.2(3)
C11 C12 C13 C14 14.8(4)
C18 C13 C14 C15 -0.8(5)
C12 C13 C14 C15 -179.0(3)
C18 C13 C14 C10 173.7(3)
C12 C13 C14 C10 -4.5(4)
C9 C10 C14 C15 -12.4(5)
C11 C10 C14 C15 165.9(3)
C9 C10 C14 C13 173.8(3)
C11 C10 C14 C13 -8.0(3)
C13 C14 C15 C16 1.0(4)
C10 C14 C15 C16 -172.4(3)
C19 O2 C16 C15 -11.7(4)
C19 O2 C16 C17 167.6(3)
C14 C15 C16 O2 178.6(3)
C14 C15 C16 C17 -0.7(4)
O2 C16 C17 C18 -179.1(3)
C15 C16 C17 C18 0.3(5)
C14 C13 C18 C17 0.4(5)
C12 C13 C18 C17 178.1(3)
C16 C17 C18 C13 -0.1(5)
C16 O2 C19 C20 -71.6(3)
O2 C19 C20 C21 -40.6(4)
O2 C19 C20 C25 142.9(3)
C25 C20 C21 C22 1.2(5)
C19 C20 C21 C22 -175.3(3)
C48 O7 C22 C23 14.4(4)
C48 O7 C22 C21 -166.6(3)
C20 C21 C22 O7 -178.5(3)
C20 C21 C22 C23 0.5(5)
O7 C22 C23 C24 177.9(3)
C21 C22 C23 C24 -1.1(4)
C26 O12 C24 C25 -17.8(5)
C26 O12 C24 C23 164.0(3)
C22 C23 C24 O12 178.2(3)
C22 C23 C24 C25 -0.1(5)
O12 C24 C25 C20 -176.3(3)
C23 C24 C25 C20 1.7(5)
C21 C20 C25 C24 -2.3(5)
C19 C20 C25 C24 174.2(3)
C24 O12 C26 C27 168.3(3)
C28 O11 C27 C26 -171.2(3)
O12 C26 C27 O11 62.9(4)
C27 O11 C28 C29 177.5(3)
C30 O10 C29 C28 166.0(3)
O11 C28 C29 O10 69.3(4)
C29 O10 C30 C31 79.6(4)
C32 O9 C31 C30 170.6(3)
O10 C30 C31 O9 59.7(5)
C31 O9 C32 C33 156.8(3)
C34 O8 C33 C32 -178.9(3)
O9 C32 C33 O8 59.8(4)
C33 O8 C34 C39 -3.6(4)
C33 O8 C34 C35 176.7(3)
O8 C34 C35 C36 -178.2(3)
C39 C34 C35 C36 2.1(5)
C34 C35 C36 C37 1.0(5)
C34 C35 C36 C40 -174.6(3)
C35 C36 C37 C38 -3.7(5)
C40 C36 C37 C38 171.9(3)
C41 O3 C38 C37 -12.5(5)
C41 O3 C38 C39 169.4(3)
C36 C37 C38 O3 -174.5(3)
C36 C37 C38 C39 3.4(5)
O8 C34 C39 C38 177.9(3)
C35 C34 C39 C38 -2.4(5)
O3 C38 C39 C34 177.8(3)
C37 C38 C39 C34 -0.4(5)
C1 O1 C40 C36 -67.5(4)
C35 C36 C40 O1 -47.5(4)
C37 C36 C40 O1 136.8(3)
C38 O3 C41 C42 164.2(3)
C43 O4 C42 C41 -170.9(3)
O3 C41 C42 O4 59.4(4)
C42 O4 C43 C44 144.6(3)
C45 O5 C44 C43 177.4(3)
O4 C43 C44 O5 74.5(3)
C44 O5 C45 C46 179.4(3)
C47 O6 C46 C45 -166.0(3)
O5 C45 C46 O6 -64.1(4)
C46 O6 C47 C48 176.7(3)
C22 O7 C48 C47 -176.3(3)
O6 C47 C48 O7 77.4(3)
C54 N1 C50 C51 -0.5(5)
C49 N1 C50 C51 178.5(3)
N1 C50 C51 C52 0.3(5)
C50 C51 C52 C53 0.5(5)
C50 C51 C52 C57 -179.1(3)
C51 C52 C53 C54 -1.1(4)
C57 C52 C53 C54 178.4(3)
C50 N1 C54 C53 -0.1(5)
C49 N1 C54 C53 -179.1(3)
C52 C53 C54 N1 0.9(5)
C59 N2 C55 C56 0.3(5)
C60 N2 C55 C56 179.3(3)
N2 C55 C56 C57 -1.2(5)
C55 C56 C57 C58 1.0(5)
C55 C56 C57 C52 -179.4(3)
C53 C52 C57 C56 146.4(3)
C51 C52 C57 C56 -34.1(4)
C53 C52 C57 C58 -34.1(4)
C51 C52 C57 C58 145.4(3)
C56 C57 C58 C59 0.0(4)
C52 C57 C58 C59 -179.6(3)
C55 N2 C59 C58 0.7(5)
C60 N2 C59 C58 -178.2(3)
C57 C58 C59 N2 -0.8(5)
